data_4332443
loop_
_publ_author_name
'Lange, Stefan'
'Sebastian, C. Peter'
'Zhang, Long'
'Eckert, Hellmut'
'Nilges, Tom'

_publ_section_title
;
 Ag3SnCuP10:&#x00A0; [Ag3Sn] Tetrahedra Embedded between Adamantane-Type
 [P10] Cages
;
_journal_issue 15
_journal_name_full 'Inorganic Chemistry'
_journal_page_first 5878
_journal_page_last 5885
_journal_paper_doi 10.1021/ic060380a
_journal_volume 45
_journal_year 2006
_chemical_formula_moiety 'Ag3 Cu1 P10 Sn1'
_chemical_formula_sum 'Ag3 Cu P10 Sn'
_chemical_formula_weight 815.6
_chemical_name_systematic ' ?'
_space_group_IT_number 216
_symmetry_cell_setting cubic
_symmetry_space_group_name_Hall 'F -4 2 3'
_symmetry_space_group_name_H-M 'F -4 3 m'
_cell_angle_alpha 90
_cell_angle_beta 90
_cell_angle_gamma 90
_cell_formula_units_Z 4
_cell_length_a 10.503(1)
_cell_length_b 10.503(1)
_cell_length_c 10.503(1)
_cell_measurement_reflns_used 2854
_cell_measurement_temperature 293
_cell_measurement_theta_max 35.16
_cell_measurement_theta_min 3.35
_cell_volume 1158.62(19)
_computing_publication_material '(Jana2000; Petricek and Dusek, 2000)'
_computing_structure_refinement '(Jana2000; Petricek and Dusek, 2000)'
_diffrn_ambient_temperature 293
_diffrn_measured_fraction_theta_full 1.00
_diffrn_measurement_device_type 'IPDS II'
_diffrn_radiation_monochromator graphite
_diffrn_radiation_source 'X-ray tube'
_diffrn_radiation_type 'Mo K\a'
_diffrn_radiation_wavelength 0.71073
_diffrn_radiation_wavelength_id Mo
_diffrn_reflns_av_R_equivalents 0.0648
_diffrn_reflns_av_sigmaI/netI 0.0255
_diffrn_reflns_limit_h_max 16
_diffrn_reflns_limit_h_min -16
_diffrn_reflns_limit_k_max 16
_diffrn_reflns_limit_k_min -16
_diffrn_reflns_limit_l_max 16
_diffrn_reflns_limit_l_min -16
_diffrn_reflns_number 4333
_diffrn_reflns_theta_full 34.75
_diffrn_reflns_theta_max 34.75
_diffrn_reflns_theta_min 3.36
_exptl_absorpt_coefficient_mu 10.244
_exptl_absorpt_correction_T_max 0.3425
_exptl_absorpt_correction_T_min 0.2925
_exptl_absorpt_correction_type numerical
_exptl_absorpt_process_details 'optimised crystal shape'
_exptl_crystal_colour 'dark grey'
_exptl_crystal_density_diffrn 4.675
_exptl_crystal_description isomorphic
_exptl_crystal_F_000 1480
_exptl_crystal_id Ag3SnCuP10
_exptl_crystal_size_max 0.2
_exptl_crystal_size_mid 0.15
_exptl_crystal_size_min 0.14
_refine_diff_density_max 1.34
_refine_diff_density_min -0.83
_refine_ls_abs_structure_details 'inversion twinning'
_refine_ls_abs_structure_Flack 0.48(6)
_refine_ls_extinction_coef 0.0095(18)
_refine_ls_extinction_method 'B-C type 1 Gaussian isotropic (Becker & Coppens, 1974)'
_refine_ls_goodness_of_fit_gt 1.63
_refine_ls_goodness_of_fit_ref 1.58
_refine_ls_number_parameters 14
_refine_ls_number_reflns 256
_refine_ls_R_factor_all 0.0278
_refine_ls_R_factor_gt 0.0246
_refine_ls_shift/su_max 0.0377
_refine_ls_shift/su_mean 0.0124
_refine_ls_structure_factor_coef Fsqd
_refine_ls_weighting_details w=1/(\s^2^(I)+0.000064I^2^)
_refine_ls_weighting_scheme sigma
_refine_ls_wR_factor_gt 0.0373
_refine_ls_wR_factor_ref 0.0377
_reflns_number_gt 236
_reflns_number_total 256
_reflns_threshold_expression I>3\s(I)
_cod_data_source_file ic060380asup1.cif
_cod_data_source_block Ag3SnCuP10
_cod_original_cell_volume 1158.5(1)
_cod_original_sg_symbol_Hall 'F -4;2;3'
_cod_original_formula_sum 'Ag3 Cu1 P10 Sn1'
_cod_database_code 4332443

loop_
_symmetry_equiv_pos_site_id
_symmetry_equiv_pos_as_xyz
1 x,y,z
2 y,-x,-z
3 x,-y,-z
4 z,x,y
5 -x,-y,z
6 -y,-x,z
7 x,-z,-y
8 -y,x,-z
9 -x,y,-z
10 -z,-x,y
11 y,x,z
12 -x,z,-y
13 z,-x,-y
14 -x,-z,y
15 -z,x,-y
16 x,z,y
17 -z,y,-x
18 y,z,x
19 z,-y,-x
20 -y,-z,x
21 -z,-y,x
22 -y,z,-x
23 z,y,x
24 y,-z,-x
25 x,1/2+y,1/2+z
26 y,1/2-x,1/2-z
27 x,1/2-y,1/2-z
28 z,1/2+x,1/2+y
29 -x,1/2-y,1/2+z
30 -y,1/2-x,1/2+z
31 x,1/2-z,1/2-y
32 -y,1/2+x,1/2-z
33 -x,1/2+y,1/2-z
34 -z,1/2-x,1/2+y
35 y,1/2+x,1/2+z
36 -x,1/2+z,1/2-y
37 z,1/2-x,1/2-y
38 -x,1/2-z,1/2+y
39 -z,1/2+x,1/2-y
40 x,1/2+z,1/2+y
41 -z,1/2+y,1/2-x
42 y,1/2+z,1/2+x
43 z,1/2-y,1/2-x
44 -y,1/2-z,1/2+x
45 -z,1/2-y,1/2+x
46 -y,1/2+z,1/2-x
47 z,1/2+y,1/2+x
48 y,1/2-z,1/2-x
49 1/2+x,y,1/2+z
50 1/2+y,-x,1/2-z
51 1/2+x,-y,1/2-z
52 1/2+z,x,1/2+y
53 1/2-x,-y,1/2+z
54 1/2-y,-x,1/2+z
55 1/2+x,-z,1/2-y
56 1/2-y,x,1/2-z
57 1/2-x,y,1/2-z
58 1/2-z,-x,1/2+y
59 1/2+y,x,1/2+z
60 1/2-x,z,1/2-y
61 1/2+z,-x,1/2-y
62 1/2-x,-z,1/2+y
63 1/2-z,x,1/2-y
64 1/2+x,z,1/2+y
65 1/2-z,y,1/2-x
66 1/2+y,z,1/2+x
67 1/2+z,-y,1/2-x
68 1/2-y,-z,1/2+x
69 1/2-z,-y,1/2+x
70 1/2-y,z,1/2-x
71 1/2+z,y,1/2+x
72 1/2+y,-z,1/2-x
73 1/2+x,1/2+y,z
74 1/2+y,1/2-x,-z
75 1/2+x,1/2-y,-z
76 1/2+z,1/2+x,y
77 1/2-x,1/2-y,z
78 1/2-y,1/2-x,z
79 1/2+x,1/2-z,-y
80 1/2-y,1/2+x,-z
81 1/2-x,1/2+y,-z
82 1/2-z,1/2-x,y
83 1/2+y,1/2+x,z
84 1/2-x,1/2+z,-y
85 1/2+z,1/2-x,-y
86 1/2-x,1/2-z,y
87 1/2-z,1/2+x,-y
88 1/2+x,1/2+z,y
89 1/2-z,1/2+y,-x
90 1/2+y,1/2+z,x
91 1/2+z,1/2-y,-x
92 1/2-y,1/2-z,x
93 1/2-z,1/2-y,x
94 1/2-y,1/2+z,-x
95 1/2+z,1/2+y,x
96 1/2+y,1/2-z,-x

loop_
_atom_site_label
_atom_site_type_symbol
_atom_site_fract_x
_atom_site_fract_y
_atom_site_fract_z
_atom_site_adp_type
_atom_site_U_iso_or_equiv
_atom_site_symmetry_multiplicity
_atom_site_occupancy
_atom_site_calc_flag
Ag1 Ag 0.09757(5) 0.59757(5) 0.09757(5) Uani 0.02067(10) 16 0.75 d
Sn1 Sn 0.097571 0.597571 0.097571 Uani 0.02067(10) 16 0.25 d
P1 P 0.37091(11) 0.37091(11) 0.12909(11) Uani 0.0106(3) 16 1 d
P2 P 0.25 0.49055(17) 0.25 Uani 0.0109(3) 24 1 d
Cu Cu 0 0 0 Uani 0.0053(2) 4 1 d

loop_
_atom_site_aniso_label
_atom_site_aniso_type_symbol
_atom_site_aniso_U_11
_atom_site_aniso_U_22
_atom_site_aniso_U_33
_atom_site_aniso_U_12
_atom_site_aniso_U_13
_atom_site_aniso_U_23
Ag1 Ag 0.02067(17) 0.02067(17) 0.02067(17) 0.0058(2) 0.0058(2) 0.0058(2)
Sn1 Sn 0.02067(17) 0.02067(17) 0.02067(17) 0.0058(2) 0.0058(2) 0.0058(2)
P1 P 0.0106(5) 0.0106(5) 0.0106(5) 0.0001(4) -0.0001(4) -0.0001(4)
P2 P 0.0115(5) 0.0096(8) 0.0115(5) 0 -0.0005(6) 0
Cu Cu 0.0053(4) 0.0053(4) 0.0053(4) 0 0 0

loop_
_atom_type_symbol
_atom_type_scat_dispersion_real
_atom_type_scat_dispersion_imag
_atom_type_scat_source
_atom_type_scat_Cromer_Mann_a1
_atom_type_scat_Cromer_Mann_b1
_atom_type_scat_Cromer_Mann_a2
_atom_type_scat_Cromer_Mann_b2
_atom_type_scat_Cromer_Mann_a3
_atom_type_scat_Cromer_Mann_b3
_atom_type_scat_Cromer_Mann_a4
_atom_type_scat_Cromer_Mann_b4
_atom_type_scat_Cromer_Mann_c
P 0.102 0.094 'International Tables Vol C Tables  4.2.6.8 and 6.1.1.4' 6.4345 1.9067 4.1791 27.157 1.78 0.526 1.4908 68.164497 1.1149
Cu 0.320 1.265 'International Tables Vol C Tables  4.2.6.8 and 6.1.1.4' 13.338 3.5828 7.1676 0.247 5.6158 11.3966 1.6735 64.812599 1.191
Ag -0.897 1.102 'International Tables Vol C Tables  4.2.6.8 and 6.1.1.4' 19.2808 0.6446 16.688499 7.4726 4.8045 24.6605 1.0463 99.815598 5.179
Sn -0.654 1.425 'International Tables Vol C Tables  4.2.6.8 and 6.1.1.4' 19.1889 5.8303 19.1005 0.5031 4.4585 26.8909 2.4663 83.9571 4.7821

loop_
_geom_bond_atom_site_label_1
_geom_bond_atom_site_label_2
_geom_bond_site_symmetry_2
_geom_bond_distance
_geom_bond_publ_flag
Ag1 Ag1 74_455 2.8985(7) yes
Ag1 Ag1 5_565 2.8985(7) yes
Ag1 Ag1 80_555 2.8985(7) yes
Ag1 Sn1 . 0 yes
Ag1 Sn1 74_455 2.8985(5) yes
Ag1 Sn1 5_565 2.8985(5) yes
Ag1 Sn1 80_555 2.8985(5) yes
Ag1 P2 . 2.5277(9) yes
Ag1 P2 50_465 2.5277(9) yes
Ag1 P2 28_554 2.5277(9) yes
P1 P2 . 2.1918(16) yes
P1 P2 26_555 2.1918(16) yes
P1 P2 31_555 2.1918(16) yes
P1 Cu 73_555 2.3483(12) yes
P2 Sn1 . 2.5277(8) yes
P2 Sn1 32_655 2.5277(8) yes
